data_7715840
loop_
_publ_author_name
'Handzlik, Gabriela'
'Dziubek, Kamil F.'
'Hanfland, Michael'
'Pinkowicz, Dawid'

_publ_section_title
;
 Simultaneous manipulation of iron(II) spin crossover and LIESST behaviour
 using pressure, temperature and light.
;
_journal_issue 18
_journal_name_full 'Dalton transactions (Cambridge, England : 2003)'
_journal_page_first 7677
_journal_page_last 7681
_journal_paper_doi 10.1039/d4dt00509k
_journal_volume 53
_journal_year 2024
_chemical_formula_moiety 'C32 H32 Fe2 N24 Nb, 4(H2 O)'
_chemical_formula_sum 'C32 H40 Fe2 N24 Nb O4'
_chemical_formula_weight 1029.49
_chemical_name_systematic
'catena-[tetrakis(m2-Cyano)-octakis(1H-pyrazole-N2)-tetracyano-di-iron(ii)-niobium(iv) tetrahydrate]'
_chemical_properties_physical Air-sensitive
_space_group_crystal_system tetragonal
_space_group_IT_number 88
_space_group_name_Hall '-I 4ad'
_space_group_name_H-M_alt 'I 41/a :2'
_atom_sites_solution_hydrogens mixed
_atom_sites_solution_primary dual
_audit_creation_date 2024-01-17
_audit_creation_method
;
Olex2 1.5
(compiled 2023.08.24 svn.re1ec1418 for OlexSys, GUI svn.r6817)
;
_audit_update_record
;
2024-03-15 deposited with the CCDC.	2024-04-09 downloaded from the CCDC.
;
_cell_angle_alpha 90
_cell_angle_beta 90
_cell_angle_gamma 90
_cell_formula_units_Z 4
_cell_length_a 20.9206(17)
_cell_length_b 20.9206(17)
_cell_length_c 9.371(3)
_cell_measurement_reflns_used 802
_cell_measurement_temperature 5.00
_cell_measurement_theta_max 19.5660
_cell_measurement_theta_min 1.7710
_cell_volume 4101.4(14)
_computing_cell_refinement 'CrysAlisPro 1.171.41.119a (Rigaku OD, 2021)'
_computing_data_collection 'CrysAlisPro 1.171.41.119a (Rigaku OD, 2021)'
_computing_data_reduction 'CrysAlisPro 1.171.41.119a (Rigaku OD, 2021)'
_computing_molecular_graphics 'Olex2 1.5 (Dolomanov et al., 2009)'
_computing_publication_material 'Olex2 1.5 (Dolomanov et al., 2009)'
_computing_structure_refinement 'SHELXL 2019/2 (Sheldrick, 2015)'
_computing_structure_solution 'SHELXT 2018/2 (Sheldrick, 2018)'
_diffrn_ambient_pressure 870000
_diffrn_ambient_temperature 5.00
_diffrn_detector 'Hybrid Pixel Array Detector'
_diffrn_detector_area_resol_mean 13.3333
_diffrn_measured_fraction_theta_full 0.632
_diffrn_measured_fraction_theta_max 0.386
_diffrn_measurement_details
;
List of Runs (angles in degrees, time in seconds):

  # Type    Start    End  Width  t~exp~   \w     \q     \k     \f   Frames
#--------------------------------------------------------------------------
  1  \w    -32.00  32.00   0.50    0.20    --    0.00   0.00   0.00  128
;
_diffrn_measurement_device 'abstract diffractometer'
_diffrn_measurement_device_type 'esperanto-CrysAlisPro-abstract goniometer imported esperanto images'
_diffrn_measurement_method '\w scans'
_diffrn_orient_matrix_type 'CrysAlisPro convention (1999,Acta A55,543-557)'
_diffrn_orient_matrix_UB_11 -0.0080508000
_diffrn_orient_matrix_UB_12 -0.0004089000
_diffrn_orient_matrix_UB_13 0.0399210000
_diffrn_orient_matrix_UB_21 -0.0177653000
_diffrn_orient_matrix_UB_22 0.0026971000
_diffrn_orient_matrix_UB_23 -0.0176338000
_diffrn_orient_matrix_UB_31 -0.0022977000
_diffrn_orient_matrix_UB_32 -0.0193741000
_diffrn_orient_matrix_UB_33 -0.0032052000
_diffrn_radiation_monochromator synchrotron
_diffrn_radiation_probe x-ray
_diffrn_radiation_type synchrotron
_diffrn_radiation_wavelength 0.41008
_diffrn_reflns_av_R_equivalents 0.0748
_diffrn_reflns_av_unetI/netI 0.1702
_diffrn_reflns_Laue_measured_fraction_full 0.632
_diffrn_reflns_Laue_measured_fraction_max 0.386
_diffrn_reflns_limit_h_max 26
_diffrn_reflns_limit_h_min -27
_diffrn_reflns_limit_k_max 28
_diffrn_reflns_limit_k_min -27
_diffrn_reflns_limit_l_max 8
_diffrn_reflns_limit_l_min -7
_diffrn_reflns_number 3847
_diffrn_reflns_point_group_measured_fraction_full 0.632
_diffrn_reflns_point_group_measured_fraction_max 0.386
_diffrn_reflns_theta_full 14.244
_diffrn_reflns_theta_max 19.760
_diffrn_reflns_theta_min 1.775
_diffrn_source 'ESRF ID15B'
_exptl_absorpt_coefficient_mu 0.578
_exptl_absorpt_correction_T_max 1.00000
_exptl_absorpt_correction_T_min 0.48795
_exptl_absorpt_correction_type multi-scan
_exptl_absorpt_process_details
;
CrysAlisPro 1.171.41.119a (Rigaku Oxford Diffraction, 2021)
Empirical absorption correction using spherical harmonics,
implemented in SCALE3 ABSPACK scaling algorithm.
;
_exptl_crystal_colour violet
_exptl_crystal_density_diffrn 1.667
_exptl_crystal_description block
_exptl_crystal_F_000 2100
_exptl_crystal_preparation 'Magnetic properties'
_exptl_crystal_recrystallization_method 'Re-crystallisation from solvent: water'
_exptl_crystal_size_max 0.1
_exptl_crystal_size_mid 0.1
_exptl_crystal_size_min 0.03
_refine_diff_density_max 0.491
_refine_diff_density_min -0.737
_refine_diff_density_rms 0.085
_refine_ls_extinction_method none
_refine_ls_goodness_of_fit_ref 0.943
_refine_ls_hydrogen_treatment constr
_refine_ls_matrix_type full
_refine_ls_number_parameters 147
_refine_ls_number_reflns 1864
_refine_ls_number_restraints 3
_refine_ls_restrained_S_all 0.959
_refine_ls_R_factor_all 0.1058
_refine_ls_R_factor_gt 0.0640
_refine_ls_shift/su_max 0.000
_refine_ls_shift/su_mean 0.000
_refine_ls_structure_factor_coef Fsqd
_refine_ls_weighting_details 'w=1/[\s^2^(Fo^2^)] where P=(Fo^2^+2Fc^2^)/3'
_refine_ls_weighting_scheme calc
_refine_ls_wR_factor_gt 0.1721
_refine_ls_wR_factor_ref 0.2054
_reflns_Friedel_coverage 0.000
_reflns_number_gt 1111
_reflns_number_total 1864
_reflns_threshold_expression 'I > 2\s(I)'
_cod_data_source_file d4dt00509k2.cif
_cod_data_source_block fenb_0022
_cod_depositor_comments 'Adding full bibliography for 7715833--7715849.cif.'
_cod_original_cell_volume 4101.3(15)
_cod_original_sg_symbol_H-M 'I 41/a'
_cod_database_code 7715840
_shelx_shelxl_version_number 2019/2
_chemical_oxdiff_formula C20N14O4Fe2Nb1
_shelx_space_group_comment
;
The symmetry employed for this shelxl refinement is uniquely defined
by the following loop, which should always be used as a source of
symmetry information in preference to the above space-group names.
They are only intended as comments.
;
_olex2_refinement_description
;
1. Fixed Uiso
 At 1.2 times of:
  All C(H) groups, All N(H) groups
 At 1.5 times of:
  All O(H,H) groups
2. Restrained distances
 O1-H2
 0.95 with sigma of 0.02
 O1-H1
 0.95 with sigma of 0.02
 H1-H2
 1.5 with sigma of 0.04
3.a Free rotating group:
 O1(H1,H2)
3.b Aromatic/amide H refined with riding coordinates:
 N4(H3), N6(H7), C8(H8), C5(H4), C3(H6), C4(H5), C6(H10), C7(H9)
;
_olex2_submission_special_instructions 'No special instructions were received'
_oxdiff_exptl_absorpt_empirical_details
;
Empirical correction (ABSPACK) includes:
- Absorption correction using spherical harmonics
- Frame scaling
;
_oxdiff_exptl_absorpt_empirical_full_max 2.445
_oxdiff_exptl_absorpt_empirical_full_min 0.705

loop_
_space_group_symop_operation_xyz
'x, y, z'
'-x+1/2, -y, z+1/2'
'-y+3/4, x+1/4, z+1/4'
'y+3/4, -x+3/4, z+3/4'
'x+1/2, y+1/2, z+1/2'
'-x+1, -y+1/2, z+1'
'-y+5/4, x+3/4, z+3/4'
'y+5/4, -x+5/4, z+5/4'
'-x, -y, -z'
'x-1/2, y, -z-1/2'
'y-3/4, -x-1/4, -z-1/4'
'-y-3/4, x-3/4, -z-3/4'
'-x+1/2, -y+1/2, -z+1/2'
'x, y+1/2, -z'
'y-1/4, -x+1/4, -z+1/4'
'-y-1/4, x-1/4, -z-1/4'

loop_
_atom_site_label
_atom_site_type_symbol
_atom_site_fract_x
_atom_site_fract_y
_atom_site_fract_z
_atom_site_U_iso_or_equiv
_atom_site_adp_type
_atom_site_occupancy
_atom_site_site_symmetry_order
_atom_site_calc_flag
_atom_site_refinement_flags_posn
_atom_site_refinement_flags_adp
_atom_site_refinement_flags_occupancy
_atom_site_disorder_assembly
_atom_site_disorder_group
Nb1 Nb 0.500000 0.250000 0.375000 0.0355(4) Uani 1 4 d S T P . .
Fe1 Fe 0.500000 0.500000 0.500000 0.0355(5) Uani 1 2 d S . P . .
N3 N 0.4562(2) 0.5135(2) 0.3042(8) 0.0405(18) Uani 1 1 d . . . . .
N4 N 0.4548(2) 0.4653(2) 0.2072(8) 0.047(2) Uani 1 1 d . . . . .
H3 H 0.469561 0.426571 0.223654 0.057 Uiso 1 1 calc R U . . .
N2 N 0.4830(2) 0.4049(2) 0.4810(8) 0.0419(18) Uani 1 1 d . . . . .
N5 N 0.4163(2) 0.5174(2) 0.6049(7) 0.0417(19) Uani 1 1 d . . . . .
N1 N 0.5160(2) 0.1599(2) 0.0768(9) 0.045(2) Uani 1 1 d . . . . .
N6 N 0.3921(2) 0.4775(2) 0.7045(9) 0.048(2) Uani 1 1 d . . . . .
H7 H 0.410287 0.441729 0.732588 0.057 Uiso 1 1 calc R U . . .
C1 C 0.5110(2) 0.1889(3) 0.1792(10) 0.039(2) Uani 1 1 d . . . . .
C2 C 0.4855(2) 0.3515(3) 0.4454(10) 0.042(2) Uani 1 1 d . . . . .
C8 C 0.3356(3) 0.5003(3) 0.7554(10) 0.048(3) Uani 1 1 d . . . . .
H8 H 0.309742 0.480951 0.826521 0.057 Uiso 1 1 calc R U . . .
C5 C 0.4283(3) 0.4833(3) 0.0842(10) 0.048(3) Uani 1 1 d . . . . .
H4 H 0.421981 0.457503 0.001983 0.058 Uiso 1 1 calc R U . . .
C3 C 0.4299(3) 0.5622(3) 0.2334(10) 0.048(3) Uani 1 1 d . . . . .
H6 H 0.424395 0.603719 0.272775 0.057 Uiso 1 1 calc R U . . .
C4 C 0.4121(3) 0.5461(3) 0.0993(10) 0.052(3) Uani 1 1 d . . . . .
H5 H 0.392352 0.572840 0.030202 0.063 Uiso 1 1 calc R U . . .
C6 C 0.3747(3) 0.5658(3) 0.5951(10) 0.049(3) Uani 1 1 d . . . . .
H10 H 0.380074 0.601787 0.534427 0.059 Uiso 1 1 calc R U . . .
C7 C 0.3228(3) 0.5567(3) 0.6850(10) 0.053(3) Uani 1 1 d . . . . .
H9 H 0.286405 0.583426 0.695562 0.064 Uiso 1 1 calc R U . . .
O1 O 0.44365(19) 0.36531(18) 0.8006(7) 0.0471(17) Uani 1 1 d DG . . . .
H1 H 0.464934 0.355456 0.874666 0.071 Uiso 1 1 d DG U . . .
H2 H 0.433777 0.329595 0.763326 0.071 Uiso 1 1 d DG U . . .

loop_
_atom_site_aniso_label
_atom_site_aniso_U_11
_atom_site_aniso_U_22
_atom_site_aniso_U_33
_atom_site_aniso_U_23
_atom_site_aniso_U_13
_atom_site_aniso_U_12
Nb1 0.0475(4) 0.0475(4) 0.0115(14) 0.000 0.000 0.000
Fe1 0.0510(7) 0.0422(6) 0.0132(17) -0.0033(5) -0.0009(5) 0.0018(4)
N3 0.051(3) 0.049(3) 0.022(7) -0.005(2) 0.007(2) 0.0030(17)
N4 0.067(3) 0.048(3) 0.026(8) 0.001(3) -0.004(3) 0.0051(19)
N2 0.051(3) 0.062(3) 0.012(7) 0.001(2) -0.002(2) 0.0033(18)
N5 0.052(3) 0.054(3) 0.019(7) 0.005(2) -0.005(2) -0.0028(17)
N1 0.060(3) 0.050(3) 0.025(8) 0.002(3) -0.001(3) 0.0019(19)
N6 0.063(3) 0.052(3) 0.027(8) 0.003(3) 0.003(3) -0.0010(19)
C1 0.047(3) 0.053(3) 0.018(9) 0.007(3) 0.003(3) 0.002(2)
C2 0.051(3) 0.056(3) 0.020(9) -0.001(3) 0.002(3) 0.002(2)
C8 0.066(4) 0.069(4) 0.009(10) -0.002(3) 0.009(3) -0.003(3)
C5 0.068(4) 0.057(4) 0.021(10) 0.001(3) -0.012(3) 0.005(2)
C3 0.057(3) 0.043(3) 0.042(10) -0.003(3) -0.001(3) 0.003(2)
C4 0.058(3) 0.049(3) 0.050(10) -0.001(3) -0.013(3) 0.007(2)
C6 0.059(3) 0.047(3) 0.042(10) -0.003(3) 0.001(3) 0.000(2)
C7 0.059(4) 0.056(3) 0.044(11) -0.008(3) 0.007(3) 0.002(2)
O1 0.063(3) 0.055(2) 0.024(7) -0.001(2) -0.008(2) -0.0060(16)

loop_
_atom_type_symbol
_atom_type_description
_atom_type_scat_dispersion_real
_atom_type_scat_dispersion_imag
_atom_type_scat_source
C C -0.0011 0.0005 'International Tables Vol C Tables 4.2.6.8 and 6.1.1.4'
H H 0.0000 0.0000 'International Tables Vol C Tables 4.2.6.8 and 6.1.1.4'
Fe Fe 0.1482 0.3017 'International Tables Vol C Tables 4.2.6.8 and 6.1.1.4'
N N -0.0016 0.0010 'International Tables Vol C Tables 4.2.6.8 and 6.1.1.4'
Nb Nb -0.0343 1.6958 'International Tables Vol C Tables 4.2.6.8 and 6.1.1.4'
O O -0.0014 0.0018 'International Tables Vol C Tables 4.2.6.8 and 6.1.1.4'

loop_
_geom_angle_atom_site_label_1
_geom_angle_atom_site_label_2
_geom_angle_atom_site_label_3
_geom_angle
_geom_angle_site_symmetry_1
_geom_angle_site_symmetry_3
_geom_angle_publ_flag
C1 Nb1 C1 131.7(2) 16_656 6_554 ?
C1 Nb1 C1 131.7(2) 6_554 11_666 ?
C1 Nb1 C1 70.6(4) 16_656 11_666 ?
C1 Nb1 C1 131.7(2) 16_656 . ?
C1 Nb1 C1 131.7(2) 11_666 . ?
C1 Nb1 C1 70.6(4) 6_554 . ?
C2 Nb1 C1 77.3(2) 11_666 6_554 ?
C2 Nb1 C1 142.4(3) . . ?
C2 Nb1 C1 74.9(2) 16_656 6_554 ?
C2 Nb1 C1 142.4(3) 6_554 6_554 ?
C2 Nb1 C1 74.9(2) 11_666 . ?
C2 Nb1 C1 74.9(2) . 16_656 ?
C2 Nb1 C1 71.8(3) . 6_554 ?
C2 Nb1 C1 142.4(3) 16_656 16_656 ?
C2 Nb1 C1 77.3(2) 16_656 . ?
C2 Nb1 C1 71.8(3) 11_666 16_656 ?
C2 Nb1 C1 71.8(3) 6_554 . ?
C2 Nb1 C1 74.9(2) 6_554 11_666 ?
C2 Nb1 C1 77.3(2) 6_554 16_656 ?
C2 Nb1 C1 71.8(3) 16_656 11_666 ?
C2 Nb1 C1 142.4(3) 11_666 11_666 ?
C2 Nb1 C1 77.3(2) . 11_666 ?
C2 Nb1 C2 145.8(5) . 6_554 ?
C2 Nb1 C2 94.95(13) . 11_666 ?
C2 Nb1 C2 145.8(5) 16_656 11_666 ?
C2 Nb1 C2 94.95(13) 16_656 6_554 ?
C2 Nb1 C2 94.95(13) 11_666 6_554 ?
C2 Nb1 C2 94.95(13) . 16_656 ?
N3 Fe1 N3 180.0 . 9_666 ?
N2 Fe1 N3 91.2(2) . 9_666 ?
N2 Fe1 N3 91.2(2) 9_666 . ?
N2 Fe1 N3 88.8(2) . . ?
N2 Fe1 N3 88.8(2) 9_666 9_666 ?
N2 Fe1 N2 180.0 9_666 . ?
N2 Fe1 N5 86.14(19) 9_666 . ?
N2 Fe1 N5 93.86(19) . . ?
N2 Fe1 N5 93.86(19) 9_666 9_666 ?
N2 Fe1 N5 86.14(19) . 9_666 ?
N5 Fe1 N3 91.3(2) 9_666 9_666 ?
N5 Fe1 N3 91.3(2) . . ?
N5 Fe1 N3 88.7(2) 9_666 . ?
N5 Fe1 N3 88.7(2) . 9_666 ?
N5 Fe1 N5 180.0(3) 9_666 . ?
N4 N3 Fe1 120.1(4) . . ?
C3 N3 Fe1 136.6(5) . . ?
C3 N3 N4 103.0(7) . . ?
N3 N4 H3 123.9 . . ?
C5 N4 N3 112.2(5) . . ?
C5 N4 H3 123.9 . . ?
C2 N2 Fe1 163.0(5) . . ?
N6 N5 Fe1 123.0(3) . . ?
C6 N5 Fe1 131.3(5) . . ?
C6 N5 N6 105.7(6) . . ?
N5 N6 H7 124.7 . . ?
N5 N6 C8 110.5(5) . . ?
C8 N6 H7 124.7 . . ?
N1 C1 Nb1 177.3(7) . . ?
N2 C2 Nb1 174.8(4) . . ?
N6 C8 H8 126.2 . . ?
N6 C8 C7 107.6(6) . . ?
C7 C8 H8 126.2 . . ?
N4 C5 H4 126.7 . . ?
N4 C5 C4 106.7(8) . . ?
C4 C5 H4 126.7 . . ?
N3 C3 H6 123.7 . . ?
N3 C3 C4 112.6(6) . . ?
C4 C3 H6 123.7 . . ?
C5 C4 H5 127.2 . . ?
C3 C4 C5 105.6(7) . . ?
C3 C4 H5 127.2 . . ?
N5 C6 H10 124.3 . . ?
N5 C6 C7 111.3(7) . . ?
C7 C6 H10 124.3 . . ?
C8 C7 C6 104.8(5) . . ?
C8 C7 H9 127.6 . . ?
C6 C7 H9 127.6 . . ?
H1 O1 H2 104.4 . . ?

loop_
_geom_bond_atom_site_label_1
_geom_bond_atom_site_label_2
_geom_bond_distance
_geom_bond_site_symmetry_2
_geom_bond_publ_flag
Nb1 C1 2.248(8) 16_656 ?
Nb1 C1 2.248(8) 11_666 ?
Nb1 C1 2.248(8) 6_554 ?
Nb1 C1 2.249(8) . ?
Nb1 C2 2.245(6) . ?
Nb1 C2 2.245(6) 6_554 ?
Nb1 C2 2.245(6) 16_656 ?
Nb1 C2 2.245(6) 11_666 ?
Fe1 N3 2.069(7) . ?
Fe1 N3 2.069(7) 9_666 ?
Fe1 N2 2.028(5) 9_666 ?
Fe1 N2 2.028(5) . ?
Fe1 N5 2.041(5) . ?
Fe1 N5 2.041(5) 9_666 ?
N3 N4 1.358(9) . ?
N3 C3 1.336(8) . ?
N4 H3 0.8800 . ?
N4 C5 1.334(11) . ?
N2 C2 1.167(8) . ?
N5 N6 1.351(8) . ?
N5 C6 1.338(7) . ?
N1 C1 1.140(11) . ?
N6 H7 0.8800 . ?
N6 C8 1.360(8) . ?
C8 H8 0.9500 . ?
C8 C7 1.377(9) . ?
C5 H4 0.9500 . ?
C5 C4 1.363(8) . ?
C3 H6 0.9500 . ?
C3 C4 1.354(12) . ?
C4 H5 0.9500 . ?
C6 H10 0.9500 . ?
C6 C7 1.388(10) . ?
C7 H9 0.9500 . ?
O1 H1 0.8501 . ?
O1 H2 0.8502 . ?

loop_
_geom_torsion_atom_site_label_1
_geom_torsion_atom_site_label_2
_geom_torsion_atom_site_label_3
_geom_torsion_atom_site_label_4
_geom_torsion
_geom_torsion_site_symmetry_1
_geom_torsion_site_symmetry_2
_geom_torsion_site_symmetry_3
_geom_torsion_site_symmetry_4
_geom_torsion_publ_flag
Fe1 N3 N4 C5 -176.2(5) . . . . ?
Fe1 N3 C3 C4 174.9(5) . . . . ?
Fe1 N5 N6 C8 -179.1(5) . . . . ?
Fe1 N5 C6 C7 178.1(5) . . . . ?
N3 N4 C5 C4 0.6(9) . . . . ?
N3 C3 C4 C5 -0.3(9) . . . . ?
N4 N3 C3 C4 0.6(7) . . . . ?
N4 C5 C4 C3 -0.2(9) . . . . ?
N5 N6 C8 C7 0.6(9) . . . . ?
N5 C6 C7 C8 1.9(9) . . . . ?
N6 N5 C6 C7 -1.6(9) . . . . ?
N6 C8 C7 C6 -1.5(9) . . . . ?
C3 N3 N4 C5 -0.7(7) . . . . ?
C6 N5 N6 C8 0.6(8) . . . . ?
